data_2243557
loop_
_publ_author_name
'F\'abry, Jan'
'Samolov\'a, Erika'

_publ_section_title
;
 Layered alkali propanoates <i>M</i>^+^(C~2~H~5~COO)^{-^}; <i>M</i>^+^ =
 Na^+^, K^+^, Rb^+^, Cs^+^
;
_journal_coeditor_code WM5573
_journal_issue 9
_journal_name_full 'Acta Crystallographica Section E'
_journal_page_first 1508
_journal_page_last 1513
_journal_paper_doi 10.1107/S2056989020011469
_journal_volume 76
_journal_year 2020
_chemical_formula_iupac '[Na (C3 H5 O2)]'
_chemical_formula_moiety 'Na, C3 H5 O2'
_chemical_formula_sum 'C3 H5 Na O2'
_chemical_formula_weight 96.1
_chemical_name_common 'Sodium propionate'
_chemical_name_systematic
;
Poly[(\m~5~-propanoato)sodium(I)]
;
_space_group_IT_number 14
_space_group_name_Hall '-P 2yab'
_space_group_name_H-M_alt 'P 1 21/a 1'
_symmetry_cell_setting monoclinic
_symmetry_space_group_name_Hall '-P 2yab'
_symmetry_space_group_name_H-M 'P 1 21/a 1'
_atom_sites_solution_primary 'charge flipping'
_cell_angle_alpha 90
_cell_angle_beta 111.225(5)
_cell_angle_gamma 90
_cell_formula_units_Z 4
_cell_length_a 7.1048(4)
_cell_length_b 5.3003(3)
_cell_length_c 11.9035(7)
_cell_measurement_reflns_used 3181
_cell_measurement_temperature 240(2)
_cell_measurement_theta_max 72.60
_cell_measurement_theta_min 7.985
_cell_volume 417.85(4)
_computing_cell_refinement
;
SAINT (Bruker, 2017)
;
_computing_data_collection
;
APEX3 (Bruker, 2017)
;
_computing_data_reduction
;
SAINT (Bruker, 2017)
;
_computing_molecular_graphics
;
DIAMOND (Brandenburg, 2005)
;
_computing_publication_material
;
<i>JANA</i>2006 (Pet\<r\'i\<cek <i>et al.</i>, 2014)
;
_computing_structure_refinement
;
<i>JANA</i>2006 (Pet\<r\'i\<cek <i>et al.</i>, 2014)
;
_computing_structure_solution
;
<i>SUPERFLIP</i> (Palatinus & Chapuis, 2007)
;
_diffrn_ambient_temperature 240(2)
_diffrn_detector 'PHOTON 100 CMOS'
_diffrn_measured_fraction_theta_full 0.99
_diffrn_measured_fraction_theta_max 0.99
_diffrn_measurement_device_type 'Bruker D8 VENTURE Kappa Duo PHOTON 100 CMOS'
_diffrn_measurement_method '\f and \w scans'
_diffrn_radiation_monochromator 'Helios Cu  multilayer optic'
_diffrn_radiation_probe x-ray
_diffrn_radiation_type 'Cu K\a'
_diffrn_radiation_wavelength 1.54178
_diffrn_reflns_av_R_equivalents 0.038
_diffrn_reflns_av_unetI/netI 0.0213
_diffrn_reflns_limit_h_max 8
_diffrn_reflns_limit_h_min -8
_diffrn_reflns_limit_k_max 6
_diffrn_reflns_limit_k_min -6
_diffrn_reflns_limit_l_max 14
_diffrn_reflns_limit_l_min -14
_diffrn_reflns_number 5731
_diffrn_reflns_theta_full 72.63
_diffrn_reflns_theta_max 72.63
_diffrn_reflns_theta_min 7.99
_diffrn_source 'I\mS  micro-focus sealed tube'
_diffrn_standards_number 0
_exptl_absorpt_coefficient_mu 1.935
_exptl_absorpt_correction_T_max 0.9340
_exptl_absorpt_correction_T_min 0.4840
_exptl_absorpt_correction_type multi-scan
_exptl_absorpt_process_details
;
(<i>SADABS</i>; Bruker, 2017)
;
_exptl_crystal_colour colourless
_exptl_crystal_density_diffrn 1.527
_exptl_crystal_description plate
_exptl_crystal_F_000 200
_exptl_crystal_size_max 0.439
_exptl_crystal_size_mid 0.165
_exptl_crystal_size_min 0.036
_refine_diff_density_max 0.48
_refine_diff_density_min -0.25
_refine_ls_extinction_coef 0
_refine_ls_extinction_method none
_refine_ls_goodness_of_fit_gt 4.13
_refine_ls_goodness_of_fit_ref 3.60
_refine_ls_hydrogen_treatment constr
_refine_ls_number_constraints 56
_refine_ls_number_parameters 59
_refine_ls_number_reflns 812
_refine_ls_number_restraints 1
_refine_ls_R_factor_all 0.0594
_refine_ls_R_factor_gt 0.0504
_refine_ls_shift/su_max 0.0067
_refine_ls_shift/su_mean 0.0006
_refine_ls_structure_factor_coef Fsqd
_refine_ls_weighting_details w=1/(\s^2^(I)+0.0004I^2^)
_refine_ls_weighting_scheme sigma
_refine_ls_wR_factor_gt 0.1341
_refine_ls_wR_factor_ref 0.1364
_reflns_number_gt 610
_reflns_number_total 812
_reflns_threshold_expression I>3\s(I)
_cod_data_source_file wm5573sup1.cif
_cod_data_source_block I
_cod_original_formula_sum 'C3 H5 Na1 O2'
_cod_database_code 2243557

loop_
_space_group_symop_id
_space_group_symop_operation_xyz
1 x,y,z
2 -x+1/2,y+1/2,-z
3 -x,-y,-z
4 x+1/2,-y+1/2,z

loop_
_atom_site_type_symbol
_atom_site_label
_atom_site_fract_x
_atom_site_fract_y
_atom_site_fract_z
_atom_site_U_iso_or_equiv
_atom_site_adp_type
_atom_site_calc_flag
_atom_site_refinement_flags
_atom_site_occupancy
_atom_site_site_symmetry_multiplicity
_atom_site_disorder_assembly
_atom_site_disorder_group
Na Na1 0.58889(11) 0.75057(15) 0.42221(6) 0.0219(3) Uani d . 1 4 . .
O O1 0.6929(2) 0.5409(3) 0.62475(11) 0.0257(6) Uani d . 1 4 . .
O O2 0.6933(2) 0.9598(3) 0.62567(11) 0.0272(6) Uani d . 1 4 . .
C C1 0.7006(3) 0.7495(4) 0.67624(16) 0.0189(6) Uani d . 1 4 . .
C C2 0.7176(3) 0.7518(4) 0.80791(18) 0.0252(7) Uani d . 1 4 . .
C C3 0.7313(5) 0.4978(6) 0.8670(3) 0.0366(10) Uani d . 0.808(4) 4 . .
C C3a 0.732(2) 1.0057(14) 0.8673(11) 0.0366(10) Uani d . 0.192(4) 4 . .
H H1c2 0.832208 0.854412 0.854817 0.0303 Uiso d . 0.808(4) 4 . .
H H2c2 0.605413 0.845792 0.815159 0.0303 Uiso d . 0.808(4) 4 . .
H H1c2d 0.606148 0.657665 0.815979 0.0303 Uiso d . 0.192(4) 4 . .
H H2c2d 0.830804 0.647765 0.855331 0.0303 Uiso d . 0.192(4) 4 . .
H H1c3 0.83853 0.401966 0.856705 0.0549 Uiso d . 0.808(4) 4 . .
H H2c3 0.75814 0.520257 0.951449 0.0549 Uiso d . 0.808(4) 4 . .
H H3c3 0.605919 0.409385 0.83061 0.0549 Uiso d . 0.808(4) 4 . .
H H1c3a 0.856406 1.085929 0.872783 0.0549 Uiso d . 0.192(4) 4 . .
H H2c3a 0.620431 1.108883 0.820205 0.0549 Uiso d . 0.192(4) 4 . .
H H3c3a 0.729143 0.984142 0.946657 0.0549 Uiso d . 0.192(4) 4 . .

loop_
_atom_site_aniso_label
_atom_site_aniso_U_11
_atom_site_aniso_U_22
_atom_site_aniso_U_33
_atom_site_aniso_U_12
_atom_site_aniso_U_13
_atom_site_aniso_U_23
_atom_site_aniso_type_symbol
Na1 0.0253(5) 0.0146(5) 0.0294(5) 0.0001(4) 0.0142(3) 0.0001(3) Na
O1 0.0323(8) 0.0152(10) 0.0341(8) -0.0011(6) 0.0174(7) -0.0038(6) O
O2 0.0341(9) 0.0161(10) 0.0361(8) 0.0008(6) 0.0184(7) 0.0045(6) O
C1 0.0181(8) 0.0150(9) 0.0262(9) -0.0002(9) 0.0111(7) 0.0004(8) C
C2 0.0245(9) 0.0262(11) 0.0287(9) -0.0003(11) 0.0141(7) -0.0016(9) C
C3 0.0414(15) 0.0310(14) 0.0433(14) -0.0006(15) 0.0223(12) 0.0091(13) C
C3a 0.0414(15) 0.0310(14) 0.0433(14) 0.0006(15) 0.0223(12) -0.0091(13) C

loop_
_atom_type_symbol
_atom_type_scat_dispersion_real
_atom_type_scat_dispersion_imag
_atom_type_scat_source
C 0.0181 0.0091 'International Tables Vol C tables 4.2.6.8 and 6.1.1.1'
H 0.0000 0.0000 'International Tables Vol C tables 4.2.6.8 and 6.1.1.1'
Na 0.1353 0.1239 'International Tables Vol C tables 4.2.6.8 and 6.1.1.1'
O 0.0492 0.0322 'International Tables Vol C tables 4.2.6.8 and 6.1.1.1'

loop_
_exptl_crystal_face_index_h
_exptl_crystal_face_index_k
_exptl_crystal_face_index_l
_exptl_crystal_face_perp_dist
? ? ? ?

loop_
_geom_angle_atom_site_label_1
_geom_angle_atom_site_label_2
_geom_angle_atom_site_label_3
_geom_angle_site_symmetry_1
_geom_angle_site_symmetry_2
_geom_angle_site_symmetry_3
_geom_angle
_geom_angle_publ_flag
O1 C1 O2 . . . 124.01(18) ?
O1 C1 C2 . . . 118.77(19) ?
O2 C1 C2 . . . 117.21(19) ?
C1 C2 C3 . . . 116.1(2) ?
C1 C2 C3a . . . 117.1(5) ?
C1 C2 H1c2 . . . 109.47 ?
C1 C2 H2c2 . . . 109.47 ?
C1 C2 H1c2d . . . 109.47 ?
C1 C2 H2c2d . . . 109.47 ?
C3 C2 C3a . . . 126.7(5) ?
C3 C2 H1c2 . . . 109.47 ?
C3 C2 H2c2 . . . 109.47 ?
C3a C2 H1c2d . . . 109.47 ?
C3a C2 H2c2d . . . 109.47 ?
H1c2 C2 H2c2 . . . 101.92 ?
H1c2d C2 H2c2d . . . 100.62 ?
C2 C3 H1c3 . . . 109.47 ?
C2 C3 H2c3 . . . 109.47 ?
C2 C3 H3c3 . . . 109.47 ?
H1c3 C3 H2c3 . . . 109.47 ?
H1c3 C3 H3c3 . . . 109.47 ?
H2c3 C3 H3c3 . . . 109.47 ?
C2 C3a H1c3a . . . 109.47 ?
C2 C3a H2c3a . . . 109.47 ?
C2 C3a H3c3a . . . 109.47 ?
H1c3a C3a H2c3a . . . 109.47 ?
H1c3a C3a H3c3a . . . 109.47 ?
H2c3a C3a H3c3a . . . 109.47 ?
O1 Na1 O1 . . 2_656 121.28(5) ?
O1 Na1 O1 . . 3_666 82.59(5) ?
O1 Na1 O2 . . . 52.39(5) ?
O1 Na1 O2 . . 2_646 87.29(5) ?
O1 Na1 O2 . . 3_676 115.92(6) ?
O1 Na1 O1 2_656 . 3_666 155.01(5) ?
O1 Na1 O2 2_656 . . 87.20(6) ?
O1 Na1 O2 2_656 . 2_646 80.15(6) ?
O1 Na1 O2 2_656 . 3_676 95.08(6) ?
O1 Na1 O2 3_666 . . 115.64(6) ?
O1 Na1 O2 3_666 . 2_646 94.93(6) ?
O1 Na1 O2 3_666 . 3_676 78.81(6) ?
O2 Na1 O2 . . 2_646 121.43(5) ?
O2 Na1 O2 . . 3_676 82.98(5) ?
O2 Na1 O2 2_646 . 3_676 154.50(5) ?
Na1 O1 Na1 . . 2_646 92.91(6) ?
Na1 O1 Na1 . . 3_666 97.41(5) ?
Na1 O1 Na1 2_646 . 3_666 94.99(6) ?
Na1 O2 Na1 . . 2_656 92.59(6) ?
Na1 O2 Na1 . . 3_676 97.02(5) ?

loop_
_geom_bond_atom_site_label_1
_geom_bond_atom_site_label_2
_geom_bond_site_symmetry_1
_geom_bond_site_symmetry_2
_geom_bond_distance
_geom_bond_publ_flag
O1 C1 . . 1.255(3) ?
O2 C1 . . 1.259(3) ?
C1 C2 . . 1.528(3) ?
C2 C3 . . 1.506(4) ?
C2 C3a . . 1.506(9) ?
C2 H1c2 . . 0.97 ?
C2 H2c2 . . 0.97 ?
C2 H1c2d . . 0.97 ?
C2 H2c2d . . 0.97 ?
C3 H1c3 . . 0.96 ?
C3 H2c3 . . 0.96 ?
C3 H3c3 . . 0.96 ?
C3a H1c3a . . 0.96 ?
C3a H2c3a . . 0.96 ?
C3a H3c3a . . 0.96 ?
Na1 O1 . . 2.5107(15) ?
Na1 O1 . 2_656 2.3898(18) ?
Na1 O1 . 3_666 2.4286(17) ?
Na1 O2 . . 2.5190(15) ?
Na1 O2 . 2_646 2.3944(19) ?
Na1 O2 . 3_676 2.4233(17) ?

loop_
_geom_torsion_atom_site_label_1
_geom_torsion_atom_site_label_2
_geom_torsion_atom_site_label_3
_geom_torsion_atom_site_label_4
_geom_torsion_site_symmetry_1
_geom_torsion_site_symmetry_2
_geom_torsion_site_symmetry_3
_geom_torsion_site_symmetry_4
_geom_torsion
_geom_torsion_publ_flag
O1 C1 C2 C3 . . . . 2.1(3) no
O2 C1 C2 C3 . . . . -178.6(2) no

loop_
_restr_angle_atom_site_label_1
_restr_angle_site_symmetry_1
_restr_angle_atom_site_label_2
_restr_angle_site_symmetry_2
_restr_angle_atom_site_label_3
_restr_angle_site_symmetry_3
_restr_angle_target
_restr_angle_target_weight_param
? ? ? ? ? ? ? ?

loop_
_restr_distance_atom_site_label_1
_restr_distance_site_symmetry_1
_restr_distance_atom_site_label_2
_restr_distance_site_symmetry_2
_restr_distance_target
_restr_distance_target_weight_param
? ? ? ? ? ?

loop_
_restr_equal_angle_atom_site_label_1
_restr_equal_angle_site_symmetry_1
_restr_equal_angle_atom_site_label_2
_restr_equal_angle_site_symmetry_2
_restr_equal_angle_atom_site_label_3
_restr_equal_angle_site_symmetry_3
_restr_equal_angle_class_class_id
_restr_equal_angle_class_target_weight_param
? ? ? ? ? ? ? ?

loop_
_restr_equal_distance_atom_site_label_1
_restr_equal_distance_site_symmetry_1
_restr_equal_distance_atom_site_label_2
_restr_equal_distance_site_symmetry_2
_restr_equal_distance_class_class_id
_restr_equal_distance_class_target_weight_param
C2 . C3 . 1 0.001
C2 . C3a . 1 0.001

loop_
_restr_equal_torsion_atom_site_label_1
_restr_equal_torsion_site_symmetry_1
_restr_equal_torsion_atom_site_label_2
_restr_equal_torsion_site_symmetry_2
_restr_equal_torsion_atom_site_label_3
_restr_equal_torsion_site_symmetry_3
_restr_equal_torsion_atom_site_label_4
_restr_equal_torsion_site_symmetry_4
_restr_equal_torsion_class_class_id
_restr_equal_torsion_class_target_weight_param
? ? ? ? ? ? ? ? ? ?

loop_
_restr_torsion_atom_site_label_1
_restr_torsion_site_symmetry_1
_restr_torsion_atom_site_label_2
_restr_torsion_site_symmetry_2
_restr_torsion_atom_site_label_3
_restr_torsion_site_symmetry_3
_restr_torsion_atom_site_label_4
_restr_torsion_site_symmetry_4
_restr_torsion_angle_target
_restr_torsion_weight_param
? ? ? ? ? ? ? ? ? ?

loop_
_twin_individual_id
_twin_individual_mass_fraction_refined
_twin_individual_twin_matrix_11
_twin_individual_twin_matrix_12
_twin_individual_twin_matrix_13
_twin_individual_twin_matrix_21
_twin_individual_twin_matrix_22
_twin_individual_twin_matrix_23
_twin_individual_twin_matrix_31
_twin_individual_twin_matrix_32
_twin_individual_twin_matrix_33
? ? ? ? ? ? ? ? ? ? ?

loop_
_jana_atom_site_adp_c_label
_jana_atom_site_adp_c_type_symbol
_jana_atom_site_adp_c_111
_jana_atom_site_adp_c_112
_jana_atom_site_adp_c_113
_jana_atom_site_adp_c_122
_jana_atom_site_adp_c_123
_jana_atom_site_adp_c_133
_jana_atom_site_adp_c_222
_jana_atom_site_adp_c_223
_jana_atom_site_adp_c_233
_jana_atom_site_adp_c_333
? ? ? ? ? ? ? ? ? ? ? ?

loop_
_jana_atom_site_adp_d_label
_jana_atom_site_adp_d_type_symbol
_jana_atom_site_adp_d_1111
_jana_atom_site_adp_d_1112
_jana_atom_site_adp_d_1113
_jana_atom_site_adp_d_1122
_jana_atom_site_adp_d_1123
_jana_atom_site_adp_d_1133
_jana_atom_site_adp_d_1222
_jana_atom_site_adp_d_1223
_jana_atom_site_adp_d_1233
_jana_atom_site_adp_d_1333
_jana_atom_site_adp_d_2222
_jana_atom_site_adp_d_2223
_jana_atom_site_adp_d_2233
_jana_atom_site_adp_d_2333
_jana_atom_site_adp_d_3333
? ? ? ? ? ? ? ? ? ? ? ? ? ? ? ? ?

loop_
_jana_atom_site_adp_e_label
_jana_atom_site_adp_e_type_symbol
_jana_atom_site_adp_e_11111
_jana_atom_site_adp_e_11112
_jana_atom_site_adp_e_11113
_jana_atom_site_adp_e_11122
_jana_atom_site_adp_e_11123
_jana_atom_site_adp_e_11133
_jana_atom_site_adp_e_11222
_jana_atom_site_adp_e_11223
_jana_atom_site_adp_e_11233
_jana_atom_site_adp_e_11333
_jana_atom_site_adp_e_12222
_jana_atom_site_adp_e_12223
_jana_atom_site_adp_e_12233
_jana_atom_site_adp_e_12333
_jana_atom_site_adp_e_13333
_jana_atom_site_adp_e_22222
_jana_atom_site_adp_e_22223
_jana_atom_site_adp_e_22233
_jana_atom_site_adp_e_22333
_jana_atom_site_adp_e_23333
_jana_atom_site_adp_e_33333
? ? ? ? ? ? ? ? ? ? ? ? ? ? ? ? ? ? ? ? ? ? ?

loop_
_jana_atom_site_adp_f_label
_jana_atom_site_adp_f_type_symbol
_jana_atom_site_adp_f_111111
_jana_atom_site_adp_f_111112
_jana_atom_site_adp_f_111113
_jana_atom_site_adp_f_111122
_jana_atom_site_adp_f_111123
_jana_atom_site_adp_f_111133
_jana_atom_site_adp_f_111222
_jana_atom_site_adp_f_111223
_jana_atom_site_adp_f_111233
_jana_atom_site_adp_f_111333
_jana_atom_site_adp_f_112222
_jana_atom_site_adp_f_112223
_jana_atom_site_adp_f_112233
_jana_atom_site_adp_f_112333
_jana_atom_site_adp_f_113333
_jana_atom_site_adp_f_122222
_jana_atom_site_adp_f_122223
_jana_atom_site_adp_f_122233
_jana_atom_site_adp_f_122333
_jana_atom_site_adp_f_123333
_jana_atom_site_adp_f_133333
_jana_atom_site_adp_f_222222
_jana_atom_site_adp_f_222223
_jana_atom_site_adp_f_222233
_jana_atom_site_adp_f_222333
_jana_atom_site_adp_f_223333
_jana_atom_site_adp_f_233333
_jana_atom_site_adp_f_333333
? ? ? ? ? ? ? ? ? ? ? ? ? ? ? ? ? ? ? ? ? ? ? ? ? ? ? ? ? ?

_cod_database_fobs_code 2243557
